data_4330759
loop_
_publ_author_name
'Michael P. Marshak'
'Matthew B. Chambers'
'Daniel G. Nocera'

_publ_section_title
;
 Cobalt in a Bis-\b-diketiminate Environment
;
_journal_name_full 'Inorganic Chemistry'
_journal_page_first 11190
_journal_page_last 11197
_journal_paper_doi 10.1021/ic301970w
_journal_volume 51
_journal_year 2012
_chemical_formula_moiety 'C26 H34 Co N4, 2(C2 H3 N)'
_chemical_formula_sum 'C30 H40 Co N6'
_chemical_formula_weight 543.61
_chemical_name_common (MesNacNac)2Co(NCCH3)2
_chemical_name_systematic
; 
 ? 
;
_space_group_IT_number 2
_symmetry_cell_setting triclinic
_symmetry_space_group_name_Hall '-P 1'
_symmetry_space_group_name_H-M 'P -1'
_atom_sites_solution_hydrogens geom
_atom_sites_solution_primary direct
_atom_sites_solution_secondary difmap
_audit_creation_method SHELXL-97
_cell_angle_alpha 110.2470(10)
_cell_angle_beta 97.5450(10)
_cell_angle_gamma 96.6970(10)
_cell_formula_units_Z 1
_cell_length_a 8.5629(5)
_cell_length_b 8.6093(5)
_cell_length_c 10.7283(6)
_cell_measurement_temperature 100(2)
_cell_volume 724.35(7)
_computing_cell_refinement 'Bruker SAINT'
_computing_data_collection 'Bruker APEX2'
_computing_data_reduction 'Bruker SAINT'
_computing_molecular_graphics 'Bruker SHELXTL'
_computing_publication_material 'Bruker SHELXTL'
_computing_structure_refinement 'SHELXL-97 (Sheldrick, 2008)'
_computing_structure_solution 'SHELXS-97 (Sheldrick, 2008)'
_diffrn_ambient_temperature 100(2)
_diffrn_detector_area_resol_mean 8.3
_diffrn_measured_fraction_theta_full 0.993
_diffrn_measured_fraction_theta_max 0.993
_diffrn_measurement_device_type 'Bruker APEX-II CCD'
_diffrn_measurement_method '\f and \w scans'
_diffrn_radiation_monochromator graphite
_diffrn_radiation_source 'fine-focus sealed tube'
_diffrn_radiation_type MoK\a
_diffrn_radiation_wavelength 0.71073
_diffrn_reflns_av_R_equivalents 0.0348
_diffrn_reflns_av_sigmaI/netI 0.0288
_diffrn_reflns_limit_h_max 11
_diffrn_reflns_limit_h_min -11
_diffrn_reflns_limit_k_max 11
_diffrn_reflns_limit_k_min -11
_diffrn_reflns_limit_l_max 14
_diffrn_reflns_limit_l_min -14
_diffrn_reflns_number 16251
_diffrn_reflns_theta_full 29.56
_diffrn_reflns_theta_max 29.56
_diffrn_reflns_theta_min 2.06
_exptl_absorpt_coefficient_mu 0.621
_exptl_absorpt_correction_T_max 0.7463
_exptl_absorpt_correction_T_min 0.6597
_exptl_absorpt_correction_type multi-scan
_exptl_absorpt_process_details 'SADABS (Sheldrick, 2009)'
_exptl_crystal_colour brown
_exptl_crystal_density_diffrn 1.246
_exptl_crystal_description block
_exptl_crystal_F_000 289
_exptl_crystal_size_max 0.15
_exptl_crystal_size_mid 0.10
_exptl_crystal_size_min 0.10
_refine_diff_density_max 0.501
_refine_diff_density_min -0.265
_refine_diff_density_rms 0.060
_refine_ls_extinction_method none
_refine_ls_goodness_of_fit_ref 1.051
_refine_ls_hydrogen_treatment constr
_refine_ls_matrix_type full
_refine_ls_number_parameters 174
_refine_ls_number_reflns 4026
_refine_ls_number_restraints 0
_refine_ls_restrained_S_all 1.051
_refine_ls_R_factor_all 0.0362
_refine_ls_R_factor_gt 0.0325
_refine_ls_shift/su_max 0.000
_refine_ls_shift/su_mean 0.000
_refine_ls_structure_factor_coef Fsqd
_refine_ls_weighting_details 'calc w=1/[\s^2^(Fo^2^)+(0.0425P)^2^+0.3062P] where P=(Fo^2^+2Fc^2^)/3'
_refine_ls_weighting_scheme calc
_refine_ls_wR_factor_gt 0.0839
_refine_ls_wR_factor_ref 0.0863
_reflns_number_gt 3725
_reflns_number_total 4026
_reflns_threshold_expression >2sigma(I)
_cod_data_source_file ic301970w_si_002_2.cif
_cod_data_source_block NacNac2CoACN2_1a
_cod_database_code 4330759

loop_
_symmetry_equiv_pos_as_xyz
'x, y, z'
'-x, -y, -z'

loop_
_atom_site_label
_atom_site_type_symbol
_atom_site_fract_x
_atom_site_fract_y
_atom_site_fract_z
_atom_site_U_iso_or_equiv
_atom_site_adp_type
_atom_site_occupancy
_atom_site_symmetry_multiplicity
_atom_site_calc_flag
_atom_site_refinement_flags
C15 C 0.3191(2) 0.2942(2) 0.97031(18) 0.0373(4) Uani 1 1 d .
H15A H 0.3073 0.4086 0.9771 0.056 Uiso 1 1 calc R
H15B H 0.2467 0.2559 1.0214 0.056 Uiso 1 1 calc R
H15C H 0.2927 0.2188 0.8752 0.056 Uiso 1 1 calc R
C10 C 0.37033(19) 0.43324(19) 0.60763(16) 0.0286(3) Uani 1 1 d .
H10A H 0.4211 0.5427 0.6103 0.043 Uiso 1 1 calc R
H10B H 0.2924 0.4497 0.6682 0.043 Uiso 1 1 calc R
H10C H 0.3157 0.3645 0.5152 0.043 Uiso 1 1 calc R
N2 N 0.87251(13) 0.10218(13) 0.90913(11) 0.0175(2) Uani 1 1 d .
H2 H 0.8203 0.1738 0.9600 0.021 Uiso 1 1 calc R
C4 C 0.84745(15) 0.08443(15) 0.77939(13) 0.0173(2) Uani 1 1 d .
C3 C 0.92191(16) -0.02171(16) 0.68402(13) 0.0194(2) Uani 1 1 d .
H3 H 0.9019 -0.0250 0.5938 0.023 Uiso 1 1 calc R
Co1 Co 1.0000 0.0000 1.0000 0.01490(8) Uani 1 2 d S
N1 N 1.06507(13) -0.12042(13) 0.83989(11) 0.0170(2) Uani 1 1 d .
H1 H 1.1339 -0.1860 0.8486 0.020 Uiso 1 1 calc R
C2 C 1.02467(15) -0.12348(15) 0.71498(12) 0.0173(2) Uani 1 1 d .
C5 C 0.72711(15) 0.17632(15) 0.73425(12) 0.0169(2) Uani 1 1 d .
C6 C 0.77395(15) 0.33792(16) 0.73421(12) 0.0183(2) Uani 1 1 d .
C12 C 0.56521(16) 0.09908(16) 0.69512(13) 0.0201(2) Uani 1 1 d .
C9 C 0.49625(17) 0.34521(17) 0.65259(13) 0.0216(3) Uani 1 1 d .
C7 C 0.94651(17) 0.42429(17) 0.78001(15) 0.0252(3) Uani 1 1 d .
H7A H 0.9606 0.5237 0.7551 0.038 Uiso 1 1 calc R
H7B H 1.0152 0.3466 0.7363 0.038 Uiso 1 1 calc R
H7C H 0.9757 0.4587 0.8783 0.038 Uiso 1 1 calc R
C11 C 0.45300(16) 0.18497(17) 0.65424(13) 0.0221(3) Uani 1 1 d .
H11 H 0.3437 0.1327 0.6267 0.027 Uiso 1 1 calc R
C13 C 0.51113(18) -0.07230(18) 0.69874(16) 0.0275(3) Uani 1 1 d .
H13A H 0.4579 -0.0602 0.7762 0.041 Uiso 1 1 calc R
H13B H 0.6041 -0.1268 0.7073 0.041 Uiso 1 1 calc R
H13C H 0.4362 -0.1412 0.6151 0.041 Uiso 1 1 calc R
C8 C 0.65701(17) 0.41981(16) 0.69309(13) 0.0207(2) Uani 1 1 d .
H8 H 0.6881 0.5292 0.6928 0.025 Uiso 1 1 calc R
C1 C 1.08536(16) -0.24659(17) 0.60075(13) 0.0219(3) Uani 1 1 d .
H1A H 1.1749 -0.2882 0.6381 0.033 Uiso 1 1 calc R
H1B H 1.1214 -0.1900 0.5419 0.033 Uiso 1 1 calc R
H1C H 0.9990 -0.3412 0.5483 0.033 Uiso 1 1 calc R
N3 N 0.6138(2) 0.2936(2) 1.06919(16) 0.0433(4) Uani 1 1 d .
C14 C 0.4841(2) 0.29343(19) 1.02582(16) 0.0319(3) Uani 1 1 d .

loop_
_atom_site_aniso_label
_atom_site_aniso_U_11
_atom_site_aniso_U_22
_atom_site_aniso_U_33
_atom_site_aniso_U_23
_atom_site_aniso_U_13
_atom_site_aniso_U_12
C15 0.0336(8) 0.0355(8) 0.0383(9) 0.0078(7) 0.0122(7) 0.0005(7)
C10 0.0294(7) 0.0316(7) 0.0295(7) 0.0147(6) 0.0029(6) 0.0156(6)
N2 0.0200(5) 0.0181(5) 0.0165(5) 0.0073(4) 0.0042(4) 0.0079(4)
C4 0.0181(5) 0.0164(5) 0.0193(6) 0.0086(4) 0.0026(4) 0.0047(4)
C3 0.0225(6) 0.0219(6) 0.0161(5) 0.0087(4) 0.0033(4) 0.0076(5)
Co1 0.01671(12) 0.01547(11) 0.01466(12) 0.00729(8) 0.00258(8) 0.00583(8)
N1 0.0183(5) 0.0164(5) 0.0184(5) 0.0078(4) 0.0029(4) 0.0070(4)
C2 0.0176(5) 0.0169(5) 0.0170(5) 0.0054(4) 0.0036(4) 0.0038(4)
C5 0.0198(6) 0.0185(5) 0.0148(5) 0.0072(4) 0.0036(4) 0.0081(4)
C6 0.0211(6) 0.0195(5) 0.0157(5) 0.0074(4) 0.0038(4) 0.0065(5)
C12 0.0216(6) 0.0213(6) 0.0186(6) 0.0085(4) 0.0030(5) 0.0056(5)
C9 0.0248(6) 0.0258(6) 0.0176(6) 0.0096(5) 0.0042(5) 0.0126(5)
C7 0.0243(7) 0.0231(6) 0.0290(7) 0.0120(5) 0.0021(5) 0.0025(5)
C11 0.0192(6) 0.0266(6) 0.0217(6) 0.0097(5) 0.0022(5) 0.0071(5)
C13 0.0239(7) 0.0246(6) 0.0362(8) 0.0156(6) 0.0021(6) 0.0031(5)
C8 0.0276(7) 0.0191(6) 0.0185(6) 0.0091(4) 0.0045(5) 0.0085(5)
C1 0.0241(6) 0.0231(6) 0.0192(6) 0.0064(5) 0.0050(5) 0.0101(5)
N3 0.0473(9) 0.0492(9) 0.0394(8) 0.0148(7) 0.0179(7) 0.0242(7)
C14 0.0405(9) 0.0268(7) 0.0324(8) 0.0108(6) 0.0172(7) 0.0100(6)

loop_
_atom_type_symbol
_atom_type_description
_atom_type_scat_dispersion_real
_atom_type_scat_dispersion_imag
_atom_type_scat_source
C C 0.0033 0.0016 'International Tables Vol C Tables 4.2.6.8 and 6.1.1.4'
H H 0.0000 0.0000 'International Tables Vol C Tables 4.2.6.8 and 6.1.1.4'
N N 0.0061 0.0033 'International Tables Vol C Tables 4.2.6.8 and 6.1.1.4'
Co Co 0.3494 0.9721 'International Tables Vol C Tables 4.2.6.8 and 6.1.1.4'

loop_
_geom_angle_atom_site_label_1
_geom_angle_atom_site_label_2
_geom_angle_atom_site_label_3
_geom_angle
_geom_angle_site_symmetry_1
_geom_angle_site_symmetry_3
C4 N2 Co1 130.42(9) . .
N2 C4 C3 122.86(11) . .
N2 C4 C5 117.75(11) . .
C3 C4 C5 119.31(11) . .
C4 C3 C2 123.09(12) . .
N2 Co1 N2 180.00(6) 2_757 .
N2 Co1 N1 90.60(5) 2_757 2_757
N2 Co1 N1 89.40(5) . 2_757
N2 Co1 N1 89.40(5) 2_757 .
N2 Co1 N1 90.60(5) . .
N1 Co1 N1 180.0 2_757 .
C2 N1 Co1 130.71(9) . .
N1 C2 C3 122.25(11) . .
N1 C2 C1 119.21(11) . .
C3 C2 C1 118.48(11) . .
C6 C5 C12 120.48(11) . .
C6 C5 C4 120.80(11) . .
C12 C5 C4 118.69(11) . .
C8 C6 C5 118.77(12) . .
C8 C6 C7 120.22(12) . .
C5 C6 C7 121.00(11) . .
C11 C12 C5 118.76(12) . .
C11 C12 C13 119.77(12) . .
C5 C12 C13 121.47(12) . .
C8 C9 C11 118.23(12) . .
C8 C9 C10 121.75(13) . .
C11 C9 C10 120.02(13) . .
C9 C11 C12 121.97(12) . .
C9 C8 C6 121.78(12) . .
N3 C14 C15 179.60(19) . .

loop_
_geom_bond_atom_site_label_1
_geom_bond_atom_site_label_2
_geom_bond_distance
_geom_bond_site_symmetry_2
C15 C14 1.461(2) .
C10 C9 1.5089(18) .
N2 C4 1.3317(16) .
N2 Co1 1.8585(10) .
C4 C3 1.3959(17) .
C4 C5 1.4987(17) .
C3 C2 1.3988(17) .
Co1 N2 1.8585(10) 2_757
Co1 N1 1.8679(11) 2_757
Co1 N1 1.8679(11) .
N1 C2 1.3296(16) .
C2 C1 1.5139(17) .
C5 C6 1.4025(17) .
C5 C12 1.4068(18) .
C6 C8 1.3994(17) .
C6 C7 1.5092(19) .
C12 C11 1.3936(18) .
C12 C13 1.5093(19) .
C9 C8 1.3928(19) .
C9 C11 1.3928(19) .
N3 C14 1.147(2) .
